data_7155814
loop_
_publ_author_name
'Savoldelli, Andrea'
'Paolesse, Roberto'
'Fronczek, Frank R.'
'Smith, Kevin M.'
'Vicente, M Graca H'

_publ_section_title
;
 BODIPY dyads from a,c-biladiene salts
;
_journal_name_full 'Org. Biomol. Chem.'
_journal_paper_doi 10.1039/C7OB01797A
_journal_year 2017
_chemical_formula_moiety 'C30 H32 B2 Br2 F4 N4'
_chemical_formula_sum 'C30 H32 B2 Br2 F4 N4'
_chemical_formula_weight 818.24
_space_group_crystal_system triclinic
_space_group_IT_number 2
_space_group_name_Hall '-P 1'
_space_group_name_H-M_alt 'P -1'
_symmetry_space_group_name_Hall '-P 1'
_symmetry_space_group_name_H-M 'P -1'
_atom_sites_solution_hydrogens geom
_audit_creation_method SHELXL-2014/7
_audit_update_record
;
2017-05-23 deposited with the CCDC.
2017-08-11 downloaded from the CCDC.
;
_cell_angle_alpha 89.557(2)
_cell_angle_beta 85.340(2)
_cell_angle_gamma 71.223(2)
_cell_formula_units_Z 2
_cell_length_a 8.7744(4)
_cell_length_b 12.7387(5)
_cell_length_c 15.8017(7)
_cell_measurement_reflns_used 7826
_cell_measurement_temperature 100.0(5)
_cell_measurement_theta_max 25.36
_cell_measurement_theta_min 2.46
_cell_volume 1666.38(13)
_computing_cell_refinement 'Bruker SAINT'
_computing_data_collection 'Bruker APEX3'
_computing_data_reduction 'Bruker SAINT'
_computing_structure_refinement 'SHELXL-2014/7 (Sheldrick, 2014)'
_computing_structure_solution 'SHELXS-97 (Sheldrick, 2008)'
_diffrn_ambient_temperature 100.0(5)
_diffrn_measured_fraction_theta_full 1.000
_diffrn_measured_fraction_theta_max 0.991
_diffrn_measurement_device_type 'Bruker Kappa APEX-II DUO'
_diffrn_measurement_method '\f and \w scans'
_diffrn_radiation_monochromator 'TRIUMPH curved graphite'
_diffrn_radiation_source 'fine-focus sealed tube'
_diffrn_radiation_type MoK\a
_diffrn_radiation_wavelength 0.71073
_diffrn_reflns_av_R_equivalents 0.0305
_diffrn_reflns_av_unetI/netI 0.0439
_diffrn_reflns_Laue_measured_fraction_full 1.000
_diffrn_reflns_Laue_measured_fraction_max 0.991
_diffrn_reflns_limit_h_max 11
_diffrn_reflns_limit_h_min -11
_diffrn_reflns_limit_k_max 16
_diffrn_reflns_limit_k_min -16
_diffrn_reflns_limit_l_max 21
_diffrn_reflns_limit_l_min -19
_diffrn_reflns_number 30066
_diffrn_reflns_point_group_measured_fraction_full 1.000
_diffrn_reflns_point_group_measured_fraction_max 0.991
_diffrn_reflns_theta_full 25.000
_diffrn_reflns_theta_max 28.334
_diffrn_reflns_theta_min 1.293
_exptl_absorpt_coefficient_mu 2.711
_exptl_absorpt_correction_T_max 0.812
_exptl_absorpt_correction_T_min 0.736
_exptl_absorpt_correction_type multi-scan
_exptl_absorpt_process_details 'SADABS (Sheldrick, 2004)'
_exptl_crystal_colour red
_exptl_crystal_density_diffrn 1.631
_exptl_crystal_description prism
_exptl_crystal_F_000 821
_exptl_crystal_recrystallization_method 'Re-crystallisation from solvent: dichloromethane/hexane'
_exptl_crystal_size_max 0.170
_exptl_crystal_size_mid 0.140
_exptl_crystal_size_min 0.080
_platon_squeeze_details
;
The 109 electrons removed by SQUEEZE correspond to 1.88 molecules
of disordered chloroform per cell, or 0.94 per main molecule. This
solvent is included in the FW, density, etc., but is not in the formula
nor model.
;
_refine_diff_density_max 2.123
_refine_diff_density_min -1.247
_refine_diff_density_rms 0.119
_refine_ls_extinction_method none
_refine_ls_goodness_of_fit_ref 1.067
_refine_ls_hydrogen_treatment constr
_refine_ls_matrix_type full
_refine_ls_number_parameters 385
_refine_ls_number_reflns 8235
_refine_ls_number_restraints 0
_refine_ls_restrained_S_all 1.067
_refine_ls_R_factor_all 0.1039
_refine_ls_R_factor_gt 0.0743
_refine_ls_shift/su_max 0.001
_refine_ls_shift/su_mean 0.000
_refine_ls_structure_factor_coef Fsqd
_refine_ls_weighting_details 'w=1/[\s^2^(Fo^2^)+(0.1083P)^2^+3.4908P] where P=(Fo^2^+2Fc^2^)/3'
_refine_ls_weighting_scheme calc
_refine_ls_wR_factor_gt 0.2009
_refine_ls_wR_factor_ref 0.2157
_reflns_Friedel_coverage 0.000
_reflns_number_gt 5624
_reflns_number_total 8235
_reflns_threshold_expression 'I > 2\s(I)'
_cod_data_source_file c7ob01797a2.cif
_cod_data_source_block Savoldelli1
_cod_database_code 7155814
_shelx_shelxl_version_number 2014/7
_shelx_space_group_comment
;
The symmetry employed for this shelxl refinement is uniquely defined
by the following loop, which should always be used as a source of
symmetry information in preference to the above space-group names.
They are only intended as comments.
;
_shelx_estimated_absorpt_t_min 0.656
_shelx_estimated_absorpt_t_max 0.812

loop_
_space_group_symop_operation_xyz
'x, y, z'
'-x, -y, -z'

loop_
_atom_site_label
_atom_site_type_symbol
_atom_site_fract_x
_atom_site_fract_y
_atom_site_fract_z
_atom_site_U_iso_or_equiv
_atom_site_adp_type
_atom_site_occupancy
_atom_site_site_symmetry_order
_atom_site_calc_flag
_atom_site_refinement_flags_posn
_atom_site_refinement_flags_adp
Br2 Br 1.03108(8) 0.21640(5) 0.08255(4) 0.0601(2) Uani 1 1 d . .
Br1 Br 0.35317(7) 1.03291(5) 0.41120(4) 0.0520(2) Uani 1 1 d . .
F1 F 0.5164(3) 0.7642(2) 0.38952(18) 0.0373(6) Uani 1 1 d . .
F2 F 0.2743(3) 0.8122(2) 0.33168(16) 0.0365(6) Uani 1 1 d . .
F3 F 0.7094(4) 0.3214(3) 0.21783(19) 0.0489(8) Uani 1 1 d . .
F4 F 0.7551(3) 0.4633(2) 0.14333(19) 0.0418(7) Uani 1 1 d . .
N1 N 0.2751(4) 0.8518(3) 0.4803(2) 0.0290(8) Uani 1 1 d . .
N2 N 0.3382(4) 0.6571(3) 0.4273(2) 0.0272(8) Uani 1 1 d . .
N3 N 0.4832(4) 0.4575(3) 0.1593(2) 0.0290(8) Uani 1 1 d . .
N4 N 0.6983(5) 0.3201(3) 0.0661(3) 0.0383(10) Uani 1 1 d . .
C1 C 0.2617(5) 0.9593(4) 0.4914(3) 0.0359(11) Uani 1 1 d . .
C2 C 0.1754(6) 1.0040(4) 0.5688(3) 0.0417(12) Uani 1 1 d . .
C3 C 0.1332(5) 0.9190(5) 0.6079(3) 0.0416(13) Uani 1 1 d . .
C4 C 0.1954(5) 0.8242(4) 0.5531(3) 0.0316(10) Uani 1 1 d . .
C5 C 0.1885(5) 0.7175(4) 0.5622(3) 0.0314(10) Uani 1 1 d . .
H5 H 0.1349 0.7003 0.6125 0.038 Uiso 1 1 calc R U
C6 C 0.2563(5) 0.6355(4) 0.5013(3) 0.0298(9) Uani 1 1 d . .
C7 C 0.2636(5) 0.5220(4) 0.4989(3) 0.0351(10) Uani 1 1 d . .
C8 C 0.3480(5) 0.4772(4) 0.4228(3) 0.0366(11) Uani 1 1 d . .
C9 C 0.3912(5) 0.5621(4) 0.3803(3) 0.0327(10) Uani 1 1 d . .
C10 C 0.4855(5) 0.5528(4) 0.2959(3) 0.0371(11) Uani 1 1 d . .
H10A H 0.5912 0.4940 0.2984 0.045 Uiso 1 1 calc R U
H10B H 0.5065 0.6237 0.2845 0.045 Uiso 1 1 calc R U
C11 C 0.4014(5) 0.5266(4) 0.2241(3) 0.0322(10) Uani 1 1 d . .
C12 C 0.2354(6) 0.5694(4) 0.2091(3) 0.0349(10) Uani 1 1 d . .
C13 C 0.2177(6) 0.5256(4) 0.1329(3) 0.0331(10) Uani 1 1 d . .
C14 C 0.3727(6) 0.4549(4) 0.1020(3) 0.0333(10) Uani 1 1 d . .
C15 C 0.4237(7) 0.3881(4) 0.0283(3) 0.0408(12) Uani 1 1 d . .
H15 H 0.3470 0.3890 -0.0110 0.049 Uiso 1 1 calc R U
C16 C 0.5786(7) 0.3222(4) 0.0114(3) 0.0396(12) Uani 1 1 d . .
C17 C 0.6541(9) 0.2422(5) -0.0555(4) 0.0560(17) Uani 1 1 d . .
C18 C 0.8142(9) 0.1942(4) -0.0410(4) 0.0560(17) Uani 1 1 d . .
C19 C 0.8366(8) 0.2433(4) 0.0333(4) 0.0501(15) Uani 1 1 d . .
C20 C 0.1440(7) 1.1211(5) 0.5979(5) 0.0607(18) Uani 1 1 d . .
H20A H 0.1010 1.1298 0.6576 0.091 Uiso 1 1 calc R U
H20B H 0.0654 1.1715 0.5632 0.091 Uiso 1 1 calc R U
H20C H 0.2451 1.1387 0.5921 0.091 Uiso 1 1 calc R U
C21 C 0.0409(7) 0.9225(6) 0.6927(3) 0.0533(16) Uani 1 1 d . .
H21A H 0.0304 0.8494 0.7044 0.080 Uiso 1 1 calc R U
H21B H -0.0668 0.9777 0.6920 0.080 Uiso 1 1 calc R U
H21C H 0.0988 0.9428 0.7370 0.080 Uiso 1 1 calc R U
C22 C 0.1905(7) 0.4655(5) 0.5671(4) 0.0522(15) Uani 1 1 d . .
H22A H 0.0892 0.4591 0.5496 0.078 Uiso 1 1 calc R U
H22B H 0.1689 0.5093 0.6200 0.078 Uiso 1 1 calc R U
H22C H 0.2659 0.3914 0.5761 0.078 Uiso 1 1 calc R U
C23 C 0.3822(6) 0.3590(4) 0.3906(4) 0.0450(13) Uani 1 1 d . .
H23A H 0.4223 0.3069 0.4367 0.054 Uiso 1 1 calc R U
H23B H 0.4679 0.3426 0.3432 0.054 Uiso 1 1 calc R U
C24 C 0.2307(8) 0.3409(5) 0.3599(5) 0.0618(17) Uani 1 1 d . .
H24A H 0.1535 0.3429 0.4088 0.093 Uiso 1 1 calc R U
H24B H 0.2609 0.2686 0.3308 0.093 Uiso 1 1 calc R U
H24C H 0.1811 0.3995 0.3206 0.093 Uiso 1 1 calc R U
C25 C 0.0943(6) 0.6451(5) 0.2649(4) 0.0442(13) Uani 1 1 d . .
H25A H 0.0946 0.7226 0.2604 0.053 Uiso 1 1 calc R U
H25B H 0.1052 0.6231 0.3249 0.053 Uiso 1 1 calc R U
C26 C -0.0655(6) 0.6373(5) 0.2370(4) 0.0458(13) Uani 1 1 d . .
H26A H -0.1571 0.6980 0.2644 0.055 Uiso 1 1 calc R U
H26B H -0.0784 0.5658 0.2551 0.055 Uiso 1 1 calc R U
C27 C -0.0665(7) 0.6459(5) 0.1389(4) 0.0491(14) Uani 1 1 d . .
H27A H -0.1740 0.6486 0.1222 0.059 Uiso 1 1 calc R U
H27B H -0.0478 0.7157 0.1210 0.059 Uiso 1 1 calc R U
C28 C 0.0632(6) 0.5477(5) 0.0929(4) 0.0431(12) Uani 1 1 d . .
H28A H 0.0284 0.4811 0.0963 0.052 Uiso 1 1 calc R U
H28B H 0.0786 0.5649 0.0322 0.052 Uiso 1 1 calc R U
C29 C 0.5716(10) 0.2181(6) -0.1271(4) 0.072(2) Uani 1 1 d . .
H29A H 0.6341 0.2217 -0.1807 0.109 Uiso 1 1 calc R U
H29B H 0.4634 0.2728 -0.1270 0.109 Uiso 1 1 calc R U
H29C H 0.5624 0.1436 -0.1212 0.109 Uiso 1 1 calc R U
C30 C 0.9379(11) 0.1031(5) -0.0936(4) 0.075(2) Uani 1 1 d . .
H30A H 0.9106 0.0344 -0.0878 0.112 Uiso 1 1 calc R U
H30B H 1.0450 0.0914 -0.0738 0.112 Uiso 1 1 calc R U
H30C H 0.9384 0.1242 -0.1534 0.112 Uiso 1 1 calc R U
B1 B 0.3541(6) 0.7725(4) 0.4041(3) 0.0287(10) Uani 1 1 d . .
B2 B 0.6680(7) 0.3907(5) 0.1491(3) 0.0342(11) Uani 1 1 d . .

loop_
_atom_site_aniso_label
_atom_site_aniso_U_11
_atom_site_aniso_U_22
_atom_site_aniso_U_33
_atom_site_aniso_U_23
_atom_site_aniso_U_13
_atom_site_aniso_U_12
Br2 0.0556(4) 0.0421(3) 0.0607(4) 0.0059(3) 0.0278(3) 0.0067(3)
Br1 0.0524(3) 0.0381(3) 0.0662(4) 0.0075(3) -0.0220(3) -0.0119(2)
F1 0.0270(13) 0.0371(15) 0.0446(16) -0.0092(12) 0.0008(11) -0.0064(11)
F2 0.0390(15) 0.0427(15) 0.0219(13) -0.0031(11) -0.0058(11) -0.0040(12)
F3 0.0397(16) 0.0490(18) 0.0389(17) 0.0012(14) 0.0127(13) 0.0084(13)
F4 0.0295(14) 0.0418(16) 0.0507(18) -0.0156(13) 0.0085(12) -0.0092(12)
N1 0.0256(17) 0.0283(18) 0.0285(19) -0.0068(15) -0.0044(14) -0.0017(14)
N2 0.0193(16) 0.0331(19) 0.0259(18) -0.0114(15) -0.0005(13) -0.0038(14)
N3 0.0332(19) 0.0296(19) 0.0232(18) -0.0077(15) 0.0045(14) -0.0104(16)
N4 0.049(2) 0.0261(19) 0.036(2) -0.0060(16) 0.0197(18) -0.0127(18)
C1 0.029(2) 0.032(2) 0.040(3) -0.007(2) -0.0136(19) 0.0024(18)
C2 0.030(2) 0.037(3) 0.046(3) -0.021(2) -0.012(2) 0.007(2)
C3 0.023(2) 0.055(3) 0.032(3) -0.021(2) -0.0089(18) 0.010(2)
C4 0.024(2) 0.039(2) 0.024(2) -0.0109(19) -0.0076(16) 0.0033(18)
C5 0.0194(19) 0.043(3) 0.025(2) -0.0001(19) -0.0042(16) 0.0004(18)
C6 0.0182(18) 0.035(2) 0.033(2) -0.0004(19) -0.0034(16) -0.0035(17)
C7 0.020(2) 0.037(3) 0.044(3) 0.002(2) -0.0118(18) -0.0013(18)
C8 0.021(2) 0.035(2) 0.050(3) -0.008(2) -0.0117(19) -0.0022(18)
C9 0.0195(19) 0.035(2) 0.038(3) -0.015(2) -0.0063(17) -0.0006(17)
C10 0.0176(19) 0.048(3) 0.040(3) -0.023(2) 0.0008(17) -0.0038(19)
C11 0.023(2) 0.032(2) 0.039(3) -0.016(2) 0.0004(18) -0.0056(18)
C12 0.032(2) 0.036(2) 0.037(3) -0.010(2) -0.0108(19) -0.0090(19)
C13 0.035(2) 0.036(2) 0.034(2) -0.001(2) -0.0031(19) -0.018(2)
C14 0.046(3) 0.037(2) 0.026(2) -0.0069(19) 0.0003(19) -0.027(2)
C15 0.063(3) 0.045(3) 0.027(2) -0.006(2) 0.005(2) -0.037(3)
C16 0.061(3) 0.036(3) 0.031(2) -0.007(2) 0.014(2) -0.031(2)
C17 0.089(5) 0.049(3) 0.040(3) -0.019(3) 0.026(3) -0.043(3)
C18 0.084(5) 0.029(3) 0.052(3) -0.012(2) 0.035(3) -0.024(3)
C19 0.072(4) 0.033(3) 0.043(3) -0.005(2) 0.031(3) -0.022(3)
C20 0.048(3) 0.039(3) 0.082(5) -0.030(3) -0.012(3) 0.006(3)
C21 0.038(3) 0.070(4) 0.034(3) -0.026(3) -0.002(2) 0.007(3)
C22 0.036(3) 0.052(3) 0.070(4) 0.026(3) -0.019(3) -0.012(2)
C23 0.029(2) 0.040(3) 0.061(4) -0.016(3) -0.008(2) -0.004(2)
C24 0.063(4) 0.045(3) 0.082(5) 0.007(3) -0.025(3) -0.019(3)
C25 0.029(2) 0.048(3) 0.052(3) -0.015(3) -0.008(2) -0.005(2)
C26 0.033(3) 0.055(3) 0.050(3) 0.001(3) -0.002(2) -0.015(2)
C27 0.046(3) 0.063(4) 0.044(3) 0.017(3) -0.014(2) -0.023(3)
C28 0.046(3) 0.051(3) 0.042(3) 0.006(2) -0.016(2) -0.026(3)
C29 0.120(6) 0.081(5) 0.037(3) -0.031(3) 0.025(4) -0.068(5)
C30 0.121(6) 0.036(3) 0.060(4) -0.019(3) 0.046(4) -0.028(4)
B1 0.023(2) 0.035(3) 0.023(2) -0.005(2) -0.0039(18) -0.0022(19)
B2 0.036(3) 0.033(3) 0.029(3) -0.010(2) 0.008(2) -0.007(2)

loop_
_atom_type_symbol
_atom_type_description
_atom_type_scat_dispersion_real
_atom_type_scat_dispersion_imag
_atom_type_scat_source
C C 0.0033 0.0016 'International Tables Vol C Tables 4.2.6.8 and 6.1.1.4'
H H 0.0000 0.0000 'International Tables Vol C Tables 4.2.6.8 and 6.1.1.4'
B B 0.0013 0.0007 'International Tables Vol C Tables 4.2.6.8 and 6.1.1.4'
N N 0.0061 0.0033 'International Tables Vol C Tables 4.2.6.8 and 6.1.1.4'
F F 0.0171 0.0103 'International Tables Vol C Tables 4.2.6.8 and 6.1.1.4'
Br Br -0.2901 2.4595 'International Tables Vol C Tables 4.2.6.8 and 6.1.1.4'
Cl Cl 0.1484 0.1585 'International Tables Vol C Tables 4.2.6.8 and 6.1.1.4'

loop_
_geom_angle_atom_site_label_1
_geom_angle_atom_site_label_2
_geom_angle_atom_site_label_3
_geom_angle
C1 N1 C4 105.4(4)
C1 N1 B1 129.5(4)
C4 N1 B1 125.0(4)
C9 N2 C6 107.0(4)
C9 N2 B1 128.3(4)
C6 N2 B1 124.7(3)
C11 N3 C14 107.5(4)
C11 N3 B2 127.4(4)
C14 N3 B2 125.1(4)
C19 N4 C16 106.6(4)
C19 N4 B2 128.9(5)
C16 N4 B2 124.5(4)
N1 C1 C2 112.3(5)
N1 C1 Br1 121.3(4)
C2 C1 Br1 126.3(4)
C3 C2 C1 106.0(4)
C3 C2 C20 130.2(5)
C1 C2 C20 123.8(6)
C2 C3 C4 107.1(4)
C2 C3 C21 127.7(5)
C4 C3 C21 125.2(6)
C5 C4 N1 120.1(4)
C5 C4 C3 130.7(5)
N1 C4 C3 109.2(4)
C6 C5 C4 122.5(4)
C6 C5 H5 118.8
C4 C5 H5 118.8
C5 C6 N2 120.4(4)
C5 C6 C7 131.0(4)
N2 C6 C7 108.5(4)
C8 C7 C6 106.7(4)
C8 C7 C22 128.1(5)
C6 C7 C22 125.2(5)
C7 C8 C9 107.2(4)
C7 C8 C23 126.0(5)
C9 C8 C23 126.8(5)
N2 C9 C8 110.6(4)
N2 C9 C10 122.6(5)
C8 C9 C10 126.8(4)
C9 C10 C11 113.4(4)
C9 C10 H10A 108.9
C11 C10 H10A 108.9
C9 C10 H10B 108.9
C11 C10 H10B 108.9
H10A C10 H10B 107.7
N3 C11 C12 109.4(4)
N3 C11 C10 121.7(4)
C12 C11 C10 128.8(4)
C13 C12 C11 107.4(4)
C13 C12 C25 123.0(4)
C11 C12 C25 129.5(4)
C12 C13 C14 106.8(4)
C12 C13 C28 125.5(5)
C14 C13 C28 127.6(4)
N3 C14 C15 120.1(5)
N3 C14 C13 108.8(4)
C15 C14 C13 131.1(5)
C16 C15 C14 122.2(5)
C16 C15 H15 118.9
C14 C15 H15 118.9
C15 C16 N4 121.3(4)
C15 C16 C17 131.6(6)
N4 C16 C17 107.0(5)
C18 C17 C16 108.1(5)
C18 C17 C29 126.9(6)
C16 C17 C29 124.9(7)
C17 C18 C19 106.4(5)
C17 C18 C30 126.4(7)
C19 C18 C30 127.1(7)
N4 C19 C18 111.9(6)
N4 C19 Br2 121.8(4)
C18 C19 Br2 126.3(5)
C2 C20 H20A 109.5
C2 C20 H20B 109.5
H20A C20 H20B 109.5
C2 C20 H20C 109.5
H20A C20 H20C 109.5
H20B C20 H20C 109.5
C3 C21 H21A 109.5
C3 C21 H21B 109.5
H21A C21 H21B 109.5
C3 C21 H21C 109.5
H21A C21 H21C 109.5
H21B C21 H21C 109.5
C7 C22 H22A 109.5
C7 C22 H22B 109.5
H22A C22 H22B 109.5
C7 C22 H22C 109.5
H22A C22 H22C 109.5
H22B C22 H22C 109.5
C8 C23 C24 111.8(4)
C8 C23 H23A 109.3
C24 C23 H23A 109.3
C8 C23 H23B 109.3
C24 C23 H23B 109.3
H23A C23 H23B 107.9
C23 C24 H24A 109.5
C23 C24 H24B 109.5
H24A C24 H24B 109.5
C23 C24 H24C 109.5
H24A C24 H24C 109.5
H24B C24 H24C 109.5
C12 C25 C26 110.0(4)
C12 C25 H25A 109.7
C26 C25 H25A 109.7
C12 C25 H25B 109.7
C26 C25 H25B 109.7
H25A C25 H25B 108.2
C25 C26 C27 109.9(4)
C25 C26 H26A 109.7
C27 C26 H26A 109.7
C25 C26 H26B 109.7
C27 C26 H26B 109.7
H26A C26 H26B 108.2
C28 C27 C26 112.1(5)
C28 C27 H27A 109.2
C26 C27 H27A 109.2
C28 C27 H27B 109.2
C26 C27 H27B 109.2
H27A C27 H27B 107.9
C13 C28 C27 109.5(4)
C13 C28 H28A 109.8
C27 C28 H28A 109.8
C13 C28 H28B 109.8
C27 C28 H28B 109.8
H28A C28 H28B 108.2
C17 C29 H29A 109.5
C17 C29 H29B 109.5
H29A C29 H29B 109.5
C17 C29 H29C 109.5
H29A C29 H29C 109.5
H29B C29 H29C 109.5
C18 C30 H30A 109.5
C18 C30 H30B 109.5
H30A C30 H30B 109.5
C18 C30 H30C 109.5
H30A C30 H30C 109.5
H30B C30 H30C 109.5
F1 B1 F2 109.6(4)
F1 B1 N1 110.0(4)
F2 B1 N1 109.8(4)
F1 B1 N2 110.2(4)
F2 B1 N2 110.2(4)
N1 B1 N2 107.1(4)
F4 B2 F3 110.6(4)
F4 B2 N4 110.4(4)
F3 B2 N4 109.7(4)
F4 B2 N3 109.4(4)
F3 B2 N3 109.8(4)
N4 B2 N3 106.7(4)

loop_
_geom_bond_atom_site_label_1
_geom_bond_atom_site_label_2
_geom_bond_distance
Br2 C19 1.862(7)
Br1 C1 1.852(6)
F1 B1 1.394(6)
F2 B1 1.396(6)
F3 B2 1.390(7)
F4 B2 1.375(6)
N1 C1 1.348(6)
N1 C4 1.398(6)
N1 B1 1.544(6)
N2 C9 1.352(5)
N2 C6 1.395(6)
N2 B1 1.558(7)
N3 C11 1.351(5)
N3 C14 1.387(6)
N3 B2 1.566(6)
N4 C19 1.356(7)
N4 C16 1.408(7)
N4 B2 1.551(6)
C1 C2 1.406(7)
C2 C3 1.380(9)
C2 C20 1.496(7)
C3 C4 1.422(6)
C3 C21 1.501(8)
C4 C5 1.387(7)
C5 C6 1.377(6)
C5 H5 0.9500
C6 C7 1.428(7)
C7 C8 1.382(7)
C7 C22 1.504(8)
C8 C9 1.405(7)
C8 C23 1.521(7)
C9 C10 1.495(7)
C10 C11 1.499(6)
C10 H10A 0.9900
C10 H10B 0.9900
C11 C12 1.421(6)
C12 C13 1.372(6)
C12 C25 1.519(7)
C13 C14 1.418(7)
C13 C28 1.486(7)
C14 C15 1.402(6)
C15 C16 1.354(8)
C15 H15 0.9500
C16 C17 1.436(7)
C17 C18 1.376(10)
C17 C29 1.478(9)
C18 C19 1.392(9)
C18 C30 1.508(8)
C20 H20A 0.9800
C20 H20B 0.9800
C20 H20C 0.9800
C21 H21A 0.9800
C21 H21B 0.9800
C21 H21C 0.9800
C22 H22A 0.9800
C22 H22B 0.9800
C22 H22C 0.9800
C23 C24 1.536(8)
C23 H23A 0.9900
C23 H23B 0.9900
C24 H24A 0.9800
C24 H24B 0.9800
C24 H24C 0.9800
C25 C26 1.537(7)
C25 H25A 0.9900
C25 H25B 0.9900
C26 C27 1.555(8)
C26 H26A 0.9900
C26 H26B 0.9900
C27 C28 1.533(8)
C27 H27A 0.9900
C27 H27B 0.9900
C28 H28A 0.9900
C28 H28B 0.9900
C29 H29A 0.9800
C29 H29B 0.9800
C29 H29C 0.9800
C30 H30A 0.9800
C30 H30B 0.9800
C30 H30C 0.9800

loop_
_geom_torsion_atom_site_label_1
_geom_torsion_atom_site_label_2
_geom_torsion_atom_site_label_3
_geom_torsion_atom_site_label_4
_geom_torsion
C4 N1 C1 C2 -0.3(5)
B1 N1 C1 C2 177.7(4)
C4 N1 C1 Br1 178.8(3)
B1 N1 C1 Br1 -3.1(6)
N1 C1 C2 C3 0.1(5)
Br1 C1 C2 C3 -178.9(3)
N1 C1 C2 C20 179.3(5)
Br1 C1 C2 C20 0.2(7)
C1 C2 C3 C4 0.1(5)
C20 C2 C3 C4 -179.0(5)
C1 C2 C3 C21 179.4(5)
C20 C2 C3 C21 0.3(9)
C1 N1 C4 C5 -179.3(4)
B1 N1 C4 C5 2.5(6)
C1 N1 C4 C3 0.3(5)
B1 N1 C4 C3 -177.8(4)
C2 C3 C4 C5 179.4(4)
C21 C3 C4 C5 0.0(8)
C2 C3 C4 N1 -0.2(5)
C21 C3 C4 N1 -179.6(4)
N1 C4 C5 C6 -0.7(6)
C3 C4 C5 C6 179.7(4)
C4 C5 C6 N2 1.1(6)
C4 C5 C6 C7 179.3(4)
C9 N2 C6 C5 179.7(4)
B1 N2 C6 C5 -3.2(6)
C9 N2 C6 C7 1.1(5)
B1 N2 C6 C7 178.2(4)
C5 C6 C7 C8 -179.3(4)
N2 C6 C7 C8 -0.9(5)
C5 C6 C7 C22 1.3(7)
N2 C6 C7 C22 179.7(4)
C6 C7 C8 C9 0.2(5)
C22 C7 C8 C9 179.7(4)
C6 C7 C8 C23 -178.0(4)
C22 C7 C8 C23 1.5(8)
C6 N2 C9 C8 -1.0(5)
B1 N2 C9 C8 -177.9(4)
C6 N2 C9 C10 -179.8(4)
B1 N2 C9 C10 3.2(7)
C7 C8 C9 N2 0.5(5)
C23 C8 C9 N2 178.7(4)
C7 C8 C9 C10 179.3(4)
C23 C8 C9 C10 -2.5(7)
N2 C9 C10 C11 -117.4(5)
C8 C9 C10 C11 63.9(6)
C14 N3 C11 C12 0.2(5)
B2 N3 C11 C12 -179.3(4)
C14 N3 C11 C10 -177.3(5)
B2 N3 C11 C10 3.3(7)
C9 C10 C11 N3 -142.0(5)
C9 C10 C11 C12 41.2(8)
N3 C11 C12 C13 -0.6(6)
C10 C11 C12 C13 176.6(5)
N3 C11 C12 C25 176.6(5)
C10 C11 C12 C25 -6.2(9)
C11 C12 C13 C14 0.7(6)
C25 C12 C13 C14 -176.6(5)
C11 C12 C13 C28 179.5(5)
C25 C12 C13 C28 2.2(8)
C11 N3 C14 C15 -179.1(4)
B2 N3 C14 C15 0.4(7)
C11 N3 C14 C13 0.3(5)
B2 N3 C14 C13 179.8(4)
C12 C13 C14 N3 -0.7(5)
C28 C13 C14 N3 -179.4(4)
C12 C13 C14 C15 178.7(5)
C28 C13 C14 C15 -0.1(8)
N3 C14 C15 C16 1.9(7)
C13 C14 C15 C16 -177.4(5)
C14 C15 C16 N4 -2.0(7)
C14 C15 C16 C17 174.7(5)
C19 N4 C16 C15 177.5(4)
B2 N4 C16 C15 -0.2(7)
C19 N4 C16 C17 0.1(5)
B2 N4 C16 C17 -177.6(4)
C15 C16 C17 C18 -177.2(5)
N4 C16 C17 C18 -0.2(6)
C15 C16 C17 C29 3.3(9)
N4 C16 C17 C29 -179.6(5)
C16 C17 C18 C19 0.3(6)
C29 C17 C18 C19 179.7(5)
C16 C17 C18 C30 177.8(5)
C29 C17 C18 C30 -2.8(10)
C16 N4 C19 C18 0.1(5)
B2 N4 C19 C18 177.6(4)
C16 N4 C19 Br2 177.2(3)
B2 N4 C19 Br2 -5.2(7)
C17 C18 C19 N4 -0.2(6)
C30 C18 C19 N4 -177.8(5)
C17 C18 C19 Br2 -177.2(4)
C30 C18 C19 Br2 5.3(8)
C7 C8 C23 C24 74.0(7)
C9 C8 C23 C24 -103.9(6)
C13 C12 C25 C26 15.8(8)
C11 C12 C25 C26 -161.0(5)
C12 C25 C26 C27 -46.8(6)
C25 C26 C27 C28 64.7(6)
C12 C13 C28 C27 12.5(7)
C14 C13 C28 C27 -169.0(5)
C26 C27 C28 C13 -44.8(6)
C1 N1 B1 F1 58.7(6)
C4 N1 B1 F1 -123.7(4)
C1 N1 B1 F2 -62.0(6)
C4 N1 B1 F2 115.7(5)
C1 N1 B1 N2 178.4(4)
C4 N1 B1 N2 -3.9(5)
C9 N2 B1 F1 -59.7(6)
C6 N2 B1 F1 123.9(4)
C9 N2 B1 F2 61.3(5)
C6 N2 B1 F2 -115.2(4)
C9 N2 B1 N1 -179.3(4)
C6 N2 B1 N1 4.3(5)
C19 N4 B2 F4 66.0(6)
C16 N4 B2 F4 -116.8(5)
C19 N4 B2 F3 -56.2(6)
C16 N4 B2 F3 121.0(5)
C19 N4 B2 N3 -175.1(4)
C16 N4 B2 N3 2.0(6)
C11 N3 B2 F4 -63.3(6)
C14 N3 B2 F4 117.3(5)
C11 N3 B2 F3 58.4(6)
C14 N3 B2 F3 -121.0(5)
C11 N3 B2 N4 177.3(4)
C14 N3 B2 N4 -2.1(6)

loop_
_platon_squeeze_void_nr
_platon_squeeze_void_average_x
_platon_squeeze_void_average_y
_platon_squeeze_void_average_z
_platon_squeeze_void_volume
_platon_squeeze_void_count_electrons
_platon_squeeze_void_content
1 0.500 0.000 1.000 262 109 ' '
